data_7037326
loop_
_publ_author_name
'Honacker, Christian'
'Qu, Zheng-Wang'
'Tannert, Jens'
'Layh, Marcus'
'Hepp, Alexander'
'Grimme, Stefan'
'Uhl, Werner'

_publ_section_title
;
 Functionalized alkynyl-chlorogermanes: hydrometallation, Ge-Cl bond
 activation, Ge-H bond formation and chlorine-tert-butyl exchange via a
 transient germyl cation.
;
_journal_issue 14
_journal_name_full 'Dalton transactions (Cambridge, England : 2003)'
_journal_page_first 6159
_journal_page_last 6174
_journal_paper_doi 10.1039/c5dt03918e
_journal_volume 45
_journal_year 2016
_chemical_formula_sum 'C18 H23 Cl Ge'
_chemical_formula_weight 347.40
_chemical_name_systematic
;
 ?
;
_space_group_crystal_system monoclinic
_space_group_IT_number 14
_space_group_name_Hall '-P 2yn'
_space_group_name_H-M_alt 'P 1 21/n 1'
_symmetry_space_group_name_Hall '-P 2yn'
_symmetry_space_group_name_H-M 'P 1 21/n 1'
_atom_sites_solution_hydrogens geom
_audit_creation_method SHELXL-2013
_audit_update_record
;
2015-09-30 deposited with the CCDC.
2015-11-19 downloaded from the CCDC.
;
_cell_angle_alpha 90
_cell_angle_beta 90.530(3)
_cell_angle_gamma 90
_cell_formula_units_Z 4
_cell_length_a 9.5784(4)
_cell_length_b 12.8035(6)
_cell_length_c 14.9970(7)
_cell_measurement_reflns_used 8342
_cell_measurement_temperature 153(2)
_cell_measurement_theta_max 29.933
_cell_measurement_theta_min 2.513
_cell_volume 1839.11(14)
_computing_cell_refinement 'Bruker SAINT+'
_computing_data_collection 'Bruker SMART'
_computing_data_reduction 'Bruker SHELXTL'
_computing_molecular_graphics 'Bruker SHELXTL'
_computing_publication_material 'Bruker SHELXTL'
_computing_structure_refinement 'SHELXL-2013 (Sheldrick, 2013)'
_computing_structure_solution 'SHELXS-2013 (Sheldrick, 2013)'
_diffrn_ambient_temperature 153(2)
_diffrn_measured_fraction_theta_full 0.997
_diffrn_measured_fraction_theta_max 0.997
_diffrn_measurement_device_type 'CCD area detector'
_diffrn_measurement_method 'omega scans'
_diffrn_radiation_type MoK\a
_diffrn_radiation_wavelength 0.71073
_diffrn_reflns_av_R_equivalents 0.0441
_diffrn_reflns_av_unetI/netI 0.0299
_diffrn_reflns_Laue_measured_fraction_full 0.997
_diffrn_reflns_Laue_measured_fraction_max 0.997
_diffrn_reflns_limit_h_max 13
_diffrn_reflns_limit_h_min -13
_diffrn_reflns_limit_k_max 17
_diffrn_reflns_limit_k_min -17
_diffrn_reflns_limit_l_max 20
_diffrn_reflns_limit_l_min -20
_diffrn_reflns_number 29822
_diffrn_reflns_point_group_measured_fraction_full 0.997
_diffrn_reflns_point_group_measured_fraction_max 0.997
_diffrn_reflns_theta_full 25.242
_diffrn_reflns_theta_max 29.575
_diffrn_reflns_theta_min 2.992
_diffrn_source microsource
_exptl_absorpt_coefficient_mu 1.801
_exptl_absorpt_correction_T_max 0.746
_exptl_absorpt_correction_T_min 0.642
_exptl_absorpt_correction_type empirical
_exptl_absorpt_process_details SADABS
_exptl_crystal_colour colourless
_exptl_crystal_density_diffrn 1.255
_exptl_crystal_description plate
_exptl_crystal_F_000 720
_exptl_crystal_size_max 0.210
_exptl_crystal_size_mid 0.170
_exptl_crystal_size_min 0.030
_refine_diff_density_max 0.858
_refine_diff_density_min -0.334
_refine_diff_density_rms 0.066
_refine_ls_extinction_method none
_refine_ls_goodness_of_fit_ref 1.057
_refine_ls_hydrogen_treatment constr
_refine_ls_matrix_type full
_refine_ls_number_parameters 187
_refine_ls_number_reflns 5146
_refine_ls_number_restraints 0
_refine_ls_restrained_S_all 1.057
_refine_ls_R_factor_all 0.0436
_refine_ls_R_factor_gt 0.0307
_refine_ls_shift/su_max 0.000
_refine_ls_shift/su_mean 0.000
_refine_ls_structure_factor_coef Fsqd
_refine_ls_weighting_details 'w=1/[\s^2^(Fo^2^)+(0.0344P)^2^+0.7593P] where P=(Fo^2^+2Fc^2^)/3'
_refine_ls_weighting_scheme calc
_refine_ls_wR_factor_gt 0.0715
_refine_ls_wR_factor_ref 0.0755
_reflns_Friedel_coverage 0.000
_reflns_number_gt 4218
_reflns_number_total 5146
_reflns_threshold_expression 'I > 2\s(I)'
_cod_data_source_file c5dt03918e2.cif
_cod_data_source_block sad
_cod_depositor_comments 'Adding full bibliography for 7037325--7037335.cif.'
_cod_database_code 7037326
_shelx_space_group_comment
;
The symmetry employed for this shelxl refinement is uniquely defined
by the following loop, which should always be used as a source of
symmetry information in preference to the above space-group names.
They are only intended as comments.
;
_shelx_estimated_absorpt_t_min 0.704
_shelx_estimated_absorpt_t_max 0.948
_shelxl_version_number 2013-4

loop_
_space_group_symop_operation_xyz
'x, y, z'
'-x+1/2, y+1/2, -z+1/2'
'-x, -y, -z'
'x-1/2, -y-1/2, z-1/2'

loop_
_atom_site_label
_atom_site_type_symbol
_atom_site_fract_x
_atom_site_fract_y
_atom_site_fract_z
_atom_site_U_iso_or_equiv
_atom_site_adp_type
_atom_site_occupancy
_atom_site_site_symmetry_order
_atom_site_calc_flag
_atom_site_refinement_flags_posn
_atom_site_refinement_flags_adp
Ge1 Ge 0.54677(2) 0.56304(2) 0.21034(2) 0.02086(6) Uani 1 1 d . .
Cl2 Cl 0.61549(5) 0.40423(4) 0.19016(4) 0.03447(12) Uani 1 1 d . .
C11 C 0.35062(19) 0.55639(15) 0.20766(13) 0.0263(4) Uani 1 1 d . .
C12 C 0.22589(19) 0.55161(14) 0.21064(12) 0.0239(4) Uani 1 1 d . .
C13 C 0.07225(18) 0.54665(15) 0.21728(13) 0.0272(4) Uani 1 1 d . .
C14 C 0.0097(2) 0.50509(19) 0.13020(16) 0.0412(5) Uani 1 1 d . .
H14A H 0.0394 0.5481 0.0815 0.049 Uiso 1 1 calc R U
H14B H -0.0903 0.5063 0.1335 0.049 Uiso 1 1 calc R U
H14C H 0.0407 0.4347 0.1208 0.049 Uiso 1 1 calc R U
C15 C 0.0162(2) 0.65665(17) 0.23642(15) 0.0365(5) Uani 1 1 d . .
H15A H 0.0621 0.6844 0.2884 0.044 Uiso 1 1 calc R U
H15B H -0.0825 0.6531 0.2466 0.044 Uiso 1 1 calc R U
H15C H 0.0339 0.7011 0.1863 0.044 Uiso 1 1 calc R U
C16 C 0.0348(2) 0.4755(2) 0.29475(18) 0.0482(6) Uani 1 1 d . .
H16A H 0.0683 0.4062 0.2832 0.058 Uiso 1 1 calc R U
H16B H -0.0648 0.4739 0.3013 0.058 Uiso 1 1 calc R U
H16C H 0.0771 0.5015 0.3486 0.058 Uiso 1 1 calc R U
C21 C 0.6102(2) 0.60301(16) 0.32445(13) 0.0289(4) Uani 1 1 d . .
C22 C 0.65433(19) 0.62907(15) 0.39577(12) 0.0261(4) Uani 1 1 d . .
C23 C 0.70858(19) 0.66235(15) 0.48376(12) 0.0257(4) Uani 1 1 d . .
C24 C 0.6686(3) 0.77663(17) 0.49855(15) 0.0402(5) Uani 1 1 d . .
H24A H 0.7047 0.8185 0.4509 0.048 Uiso 1 1 calc R U
H24B H 0.7071 0.8003 0.5543 0.048 Uiso 1 1 calc R U
H24C H 0.5687 0.7829 0.4997 0.048 Uiso 1 1 calc R U
C25 C 0.8672(2) 0.6510(2) 0.48473(14) 0.0377(5) Uani 1 1 d . .
H25A H 0.8916 0.5789 0.4770 0.045 Uiso 1 1 calc R U
H25B H 0.9039 0.6756 0.5407 0.045 Uiso 1 1 calc R U
H25C H 0.9059 0.6915 0.4371 0.045 Uiso 1 1 calc R U
C26 C 0.6434(2) 0.59479(18) 0.55694(14) 0.0355(5) Uani 1 1 d . .
H26A H 0.5435 0.5997 0.5532 0.043 Uiso 1 1 calc R U
H26B H 0.6745 0.6191 0.6143 0.043 Uiso 1 1 calc R U
H26C H 0.6713 0.5234 0.5491 0.043 Uiso 1 1 calc R U
C31 C 0.62885(17) 0.64780(14) 0.11841(12) 0.0217(3) Uani 1 1 d . .
C32 C 0.6404(2) 0.61259(15) 0.03084(13) 0.0288(4) Uani 1 1 d . .
H32 H 0.6085 0.5437 0.0156 0.035 Uiso 1 1 calc R U
C33 C 0.6972(2) 0.67573(17) -0.03431(13) 0.0335(4) Uani 1 1 d . .
H33 H 0.7034 0.6512 -0.0947 0.040 Uiso 1 1 calc R U
C34 C 0.7455(2) 0.77499(17) -0.01191(14) 0.0337(4) Uani 1 1 d . .
H34 H 0.7851 0.8191 -0.0569 0.040 Uiso 1 1 calc R U
C35 C 0.7364(2) 0.80998(15) 0.07478(14) 0.0324(4) Uani 1 1 d . .
H35 H 0.7706 0.8782 0.0901 0.039 Uiso 1 1 calc R U
C36 C 0.67818(19) 0.74723(14) 0.14004(13) 0.0261(4) Uani 1 1 d . .
H36 H 0.6718 0.7723 0.2002 0.031 Uiso 1 1 calc R U

loop_
_atom_site_aniso_label
_atom_site_aniso_U_11
_atom_site_aniso_U_22
_atom_site_aniso_U_33
_atom_site_aniso_U_23
_atom_site_aniso_U_13
_atom_site_aniso_U_12
Ge1 0.01287(9) 0.02641(10) 0.02323(10) -0.00202(8) -0.00388(6) -0.00103(7)
Cl2 0.0302(2) 0.0263(2) 0.0468(3) -0.0009(2) -0.0015(2) 0.00371(18)
C11 0.0181(8) 0.0325(9) 0.0282(9) -0.0010(8) -0.0035(7) -0.0011(7)
C12 0.0199(8) 0.0278(9) 0.0240(8) 0.0010(7) -0.0026(7) 0.0000(7)
C13 0.0152(8) 0.0358(10) 0.0305(9) 0.0052(8) -0.0009(7) -0.0013(7)
C14 0.0219(10) 0.0522(13) 0.0493(13) -0.0089(11) -0.0075(9) -0.0064(9)
C15 0.0246(10) 0.0424(12) 0.0426(11) 0.0005(10) 0.0036(9) 0.0065(8)
C16 0.0289(11) 0.0581(14) 0.0578(15) 0.0239(12) 0.0058(11) -0.0011(10)
C21 0.0209(9) 0.0373(10) 0.0285(9) -0.0017(8) -0.0028(7) -0.0028(8)
C22 0.0191(8) 0.0321(9) 0.0272(9) 0.0004(7) -0.0014(7) -0.0010(7)
C23 0.0204(8) 0.0358(10) 0.0208(8) -0.0018(7) -0.0021(7) -0.0033(7)
C24 0.0473(13) 0.0390(11) 0.0343(11) -0.0059(9) -0.0013(10) -0.0004(10)
C25 0.0206(9) 0.0636(14) 0.0287(10) -0.0024(10) -0.0035(8) -0.0032(9)
C26 0.0306(11) 0.0479(12) 0.0280(10) 0.0037(9) 0.0005(8) -0.0056(9)
C31 0.0128(7) 0.0263(8) 0.0259(8) -0.0007(7) -0.0035(6) 0.0009(6)
C32 0.0245(9) 0.0304(10) 0.0315(10) -0.0067(8) -0.0028(8) -0.0038(7)
C33 0.0294(10) 0.0441(11) 0.0271(9) -0.0037(9) 0.0012(8) -0.0016(8)
C34 0.0251(10) 0.0382(11) 0.0379(11) 0.0071(9) 0.0034(8) -0.0013(8)
C35 0.0256(10) 0.0262(9) 0.0453(12) -0.0020(8) 0.0001(8) -0.0034(7)
C36 0.0198(8) 0.0264(9) 0.0319(10) -0.0046(7) -0.0024(7) 0.0006(7)

loop_
_atom_type_symbol
_atom_type_description
_atom_type_scat_dispersion_real
_atom_type_scat_dispersion_imag
_atom_type_scat_source
C C 0.0033 0.0016 'International Tables Vol C Tables 4.2.6.8 and 6.1.1.4'
H H 0.0000 0.0000 'International Tables Vol C Tables 4.2.6.8 and 6.1.1.4'
Cl Cl 0.1484 0.1585 'International Tables Vol C Tables 4.2.6.8 and 6.1.1.4'
Ge Ge 0.1547 1.8001 'International Tables Vol C Tables 4.2.6.8 and 6.1.1.4'

loop_
_geom_angle_atom_site_label_1
_geom_angle_atom_site_label_2
_geom_angle_atom_site_label_3
_geom_angle
C11 Ge1 C21 110.22(8)
C11 Ge1 C31 115.09(7)
C21 Ge1 C31 111.54(8)
C11 Ge1 Cl2 105.08(6)
C21 Ge1 Cl2 106.70(6)
C31 Ge1 Cl2 107.64(5)
C12 C11 Ge1 176.61(17)
C11 C12 C13 178.2(2)
C12 C13 C16 108.63(16)
C12 C13 C14 109.90(16)
C16 C13 C14 110.53(19)
C12 C13 C15 108.87(16)
C16 C13 C15 108.72(18)
C14 C13 C15 110.14(17)
C13 C14 H14A 109.5
C13 C14 H14B 109.5
H14A C14 H14B 109.5
C13 C14 H14C 109.5
H14A C14 H14C 109.5
H14B C14 H14C 109.5
C13 C15 H15A 109.5
C13 C15 H15B 109.5
H15A C15 H15B 109.5
C13 C15 H15C 109.5
H15A C15 H15C 109.5
H15B C15 H15C 109.5
C13 C16 H16A 109.5
C13 C16 H16B 109.5
H16A C16 H16B 109.5
C13 C16 H16C 109.5
H16A C16 H16C 109.5
H16B C16 H16C 109.5
C22 C21 Ge1 177.96(18)
C21 C22 C23 179.4(2)
C22 C23 C25 108.86(15)
C22 C23 C24 108.61(16)
C25 C23 C24 109.88(17)
C22 C23 C26 109.53(16)
C25 C23 C26 110.58(16)
C24 C23 C26 109.35(17)
C23 C24 H24A 109.5
C23 C24 H24B 109.5
H24A C24 H24B 109.5
C23 C24 H24C 109.5
H24A C24 H24C 109.5
H24B C24 H24C 109.5
C23 C25 H25A 109.5
C23 C25 H25B 109.5
H25A C25 H25B 109.5
C23 C25 H25C 109.5
H25A C25 H25C 109.5
H25B C25 H25C 109.5
C23 C26 H26A 109.5
C23 C26 H26B 109.5
H26A C26 H26B 109.5
C23 C26 H26C 109.5
H26A C26 H26C 109.5
H26B C26 H26C 109.5
C32 C31 C36 118.99(17)
C32 C31 Ge1 121.88(14)
C36 C31 Ge1 119.14(14)
C33 C32 C31 120.76(18)
C33 C32 H32 119.6
C31 C32 H32 119.6
C32 C33 C34 119.66(19)
C32 C33 H33 120.2
C34 C33 H33 120.2
C35 C34 C33 120.03(19)
C35 C34 H34 120.0
C33 C34 H34 120.0
C34 C35 C36 120.43(18)
C34 C35 H35 119.8
C36 C35 H35 119.8
C35 C36 C31 120.13(18)
C35 C36 H36 119.9
C31 C36 H36 119.9

loop_
_geom_bond_atom_site_label_1
_geom_bond_atom_site_label_2
_geom_bond_distance
Ge1 C11 1.8809(18)
Ge1 C21 1.8815(19)
Ge1 C31 1.9278(18)
Ge1 Cl2 2.1593(5)
C11 C12 1.198(3)
C12 C13 1.477(2)
C13 C16 1.522(3)
C13 C14 1.528(3)
C13 C15 1.535(3)
C14 H14A 0.9599
C14 H14B 0.9599
C14 H14C 0.9599
C15 H15A 0.9599
C15 H15B 0.9599
C15 H15C 0.9599
C16 H16A 0.9599
C16 H16B 0.9599
C16 H16C 0.9599
C21 C22 1.194(3)
C22 C23 1.477(2)
C23 C25 1.526(3)
C23 C24 1.529(3)
C23 C26 1.535(3)
C24 H24A 0.9599
C24 H24B 0.9599
C24 H24C 0.9599
C25 H25A 0.9599
C25 H25B 0.9599
C25 H25C 0.9599
C26 H26A 0.9599
C26 H26B 0.9599
C26 H26C 0.9599
C31 C32 1.394(3)
C31 C36 1.395(2)
C32 C33 1.384(3)
C32 H32 0.9600
C33 C34 1.392(3)
C33 H33 0.9600
C34 C35 1.379(3)
C34 H34 0.9600
C35 C36 1.387(3)
C35 H35 0.9600
C36 H36 0.9600

loop_
_geom_torsion_atom_site_label_1
_geom_torsion_atom_site_label_2
_geom_torsion_atom_site_label_3
_geom_torsion_atom_site_label_4
_geom_torsion
C36 C31 C32 C33 -1.3(3)
Ge1 C31 C32 C33 178.72(15)
C31 C32 C33 C34 1.0(3)
C32 C33 C34 C35 -0.1(3)
C33 C34 C35 C36 -0.6(3)
C34 C35 C36 C31 0.3(3)
C32 C31 C36 C35 0.6(3)
Ge1 C31 C36 C35 -179.38(14)
